data_1514129
loop_
_publ_author_name
'Zencirci, Neslihan'
'Griesser, Ulrich J.'
'Gelbrich, Thomas'
'Kahlenberg, Volker'
'Jetti, Ram K. R.'
'Apperley, David C.'
'Harris, Robin K.'

_publ_section_title
;
 New solvates of an old drug compound (phenobarbital): structure and
 stability.
;
_journal_issue 12
_journal_name_full 'The journal of physical chemistry. B'
_journal_page_first 3267
_journal_page_last 3280
_journal_paper_doi 10.1021/jp409201v
_journal_volume 118
_journal_year 2014
_chemical_formula_moiety 'C12 H12 N2 O3, C H2 Cl2'
_chemical_formula_sum 'C13 H14 Cl2 N2 O3'
_chemical_formula_weight 317.16
_chemical_name_common 'phenobarbital dichloromethane monosolvate'
_chemical_name_systematic
; 
 ? 
;
_space_group_IT_number 14
_symmetry_cell_setting monoclinic
_symmetry_space_group_name_Hall '-P 2yn'
_symmetry_space_group_name_H-M 'P 1 21/n 1'
_atom_sites_solution_hydrogens geom
_atom_sites_solution_primary direct
_atom_sites_solution_secondary difmap
_audit_creation_method SHELXL-97
_cell_angle_alpha 90.00
_cell_angle_beta 97.470(5)
_cell_angle_gamma 90.00
_cell_formula_units_Z 4
_cell_length_a 8.6980(5)
_cell_length_b 11.9681(6)
_cell_length_c 14.2590(7)
_cell_measurement_reflns_used 3884
_cell_measurement_temperature 173(2)
_cell_measurement_theta_max 28.5370
_cell_measurement_theta_min 2.8757
_cell_volume 1471.74(13)
_computing_cell_refinement
;
        CrysAlisPro, Oxford Diffraction Ltd.,
        Version 1.171.33.41 (release 06-05-2009 CrysAlis171 .NET)
        (compiled May  6 2009,17:20:42)
;
_computing_data_collection
;
        CrysAlisPro, Oxford Diffraction Ltd.,
        Version 1.171.33.41 (release 06-05-2009 CrysAlis171 .NET)
        (compiled May  6 2009,17:20:42)
;
_computing_data_reduction
;
        CrysAlisPro, Oxford Diffraction Ltd.,
        Version 1.171.33.41 (release 06-05-2009 CrysAlis171 .NET)
        (compiled May  6 2009,17:20:42)
;
_computing_structure_refinement 'SHELXL-97 (Sheldrick, 2008)'
_computing_structure_solution 'SHELXS-97 (Sheldrick, 2008)'
_diffrn_ambient_temperature 173(2)
_diffrn_detector_area_resol_mean 10.3575
_diffrn_measured_fraction_theta_full 0.993
_diffrn_measured_fraction_theta_max 0.993
_diffrn_measurement_device_type 'Xcalibur, Ruby, Gemini ultra'
_diffrn_measurement_method '\w scans'
_diffrn_radiation_monochromator graphite
_diffrn_radiation_source 'Enhance (Mo) X-ray Source'
_diffrn_radiation_type 'Mo K\a'
_diffrn_radiation_wavelength 0.71073
_diffrn_reflns_av_R_equivalents 0.0334
_diffrn_reflns_av_sigmaI/netI 0.0395
_diffrn_reflns_limit_h_max 9
_diffrn_reflns_limit_h_min -10
_diffrn_reflns_limit_k_max 14
_diffrn_reflns_limit_k_min -13
_diffrn_reflns_limit_l_max 14
_diffrn_reflns_limit_l_min -16
_diffrn_reflns_number 8638
_diffrn_reflns_theta_full 25.00
_diffrn_reflns_theta_max 25.04
_diffrn_reflns_theta_min 2.88
_exptl_absorpt_coefficient_mu 0.449
_exptl_absorpt_correction_type none
_exptl_crystal_colour colourless
_exptl_crystal_density_diffrn 1.431
_exptl_crystal_density_method 'not measured'
_exptl_crystal_description block
_exptl_crystal_F_000 656
_exptl_crystal_size_max 0.20
_exptl_crystal_size_mid 0.20
_exptl_crystal_size_min 0.10
_refine_diff_density_max 0.659
_refine_diff_density_min -0.578
_refine_diff_density_rms 0.051
_refine_ls_extinction_coef 0.0108(18)
_refine_ls_extinction_expression Fc^*^=kFc[1+0.001xFc^2^\l^3^/sin(2\q)]^-1/4^
_refine_ls_extinction_method SHELXL
_refine_ls_goodness_of_fit_ref 1.061
_refine_ls_hydrogen_treatment mixed
_refine_ls_matrix_type full
_refine_ls_number_parameters 203
_refine_ls_number_reflns 2587
_refine_ls_number_restraints 2
_refine_ls_restrained_S_all 1.061
_refine_ls_R_factor_all 0.0552
_refine_ls_R_factor_gt 0.0404
_refine_ls_shift/su_max 0.000
_refine_ls_shift/su_mean 0.000
_refine_ls_structure_factor_coef Fsqd
_refine_ls_weighting_details 'calc w=1/[\s^2^(Fo^2^)+(0.0680P)^2^+0.0000P] where P=(Fo^2^+2Fc^2^)/3'
_refine_ls_weighting_scheme calc
_refine_ls_wR_factor_gt 0.1118
_refine_ls_wR_factor_ref 0.1159
_reflns_number_gt 1912
_reflns_number_total 2587
_reflns_threshold_expression >2sigma(I)
_cod_data_source_file jp409201v_si_002.cif
_cod_data_source_block Pbtl_DCM_monosolvate_10thg061
_cod_database_code 1514129

loop_
_symmetry_equiv_pos_as_xyz
'x, y, z'
'-x+1/2, y+1/2, -z+1/2'
'-x, -y, -z'
'x-1/2, -y-1/2, z-1/2'

loop_
_atom_site_label
_atom_site_type_symbol
_atom_site_fract_x
_atom_site_fract_y
_atom_site_fract_z
_atom_site_U_iso_or_equiv
_atom_site_adp_type
_atom_site_occupancy
_atom_site_symmetry_multiplicity
_atom_site_calc_flag
_atom_site_refinement_flags
N1 N 0.2637(2) 0.73745(14) 0.76781(11) 0.0195(4) Uani 1 1 d D
H1 H 0.287(3) 0.6770(15) 0.7984(14) 0.021(6) Uiso 1 1 d D
N3 N 0.2329(2) 0.93100(14) 0.77107(12) 0.0191(4) Uani 1 1 d D
H3 H 0.240(3) 0.9931(15) 0.8009(15) 0.024(6) Uiso 1 1 d D
O2 O 0.2918(2) 0.83241(12) 0.90657(10) 0.0285(4) Uani 1 1 d .
O4 O 0.16439(18) 1.03193(11) 0.63904(10) 0.0218(4) Uani 1 1 d .
O6 O 0.22335(19) 0.63802(11) 0.63339(10) 0.0262(4) Uani 1 1 d .
C2 C 0.2642(2) 0.83380(16) 0.82163(14) 0.0186(5) Uani 1 1 d .
C4 C 0.1895(2) 0.94011(16) 0.67628(14) 0.0161(5) Uani 1 1 d .
C5 C 0.1692(2) 0.83358(15) 0.61725(13) 0.0162(5) Uani 1 1 d .
C6 C 0.2218(2) 0.72870(16) 0.67248(14) 0.0174(5) Uani 1 1 d .
C7 C -0.0070(3) 0.82006(18) 0.58445(15) 0.0229(5) Uani 1 1 d .
H7A H -0.0447 0.8869 0.5475 0.027(6) Uiso 1 1 calc R
H7B H -0.0230 0.7546 0.5419 0.028(6) Uiso 1 1 calc R
C8 C -0.1035(3) 0.8049(2) 0.66505(17) 0.0382(7) Uani 1 1 d .
H8A H -0.0708 0.7368 0.7002 0.042(7) Uiso 1 1 calc R
H8B H -0.2133 0.7988 0.6394 0.048(8) Uiso 1 1 calc R
H8C H -0.0887 0.8694 0.7076 0.073(10) Uiso 1 1 calc R
C9 C 0.2660(2) 0.84568(15) 0.53535(14) 0.0175(5) Uani 1 1 d .
C10 C 0.1988(3) 0.8648(2) 0.44339(15) 0.0297(6) Uani 1 1 d .
H10 H 0.0891 0.8680 0.4291 0.052(8) Uiso 1 1 calc R
C11 C 0.2908(3) 0.8792(2) 0.37234(17) 0.0387(6) Uani 1 1 d .
H11 H 0.2436 0.8925 0.3095 0.067(9) Uiso 1 1 calc R
C12 C 0.4489(3) 0.8745(2) 0.39114(16) 0.0352(6) Uani 1 1 d .
H12 H 0.5109 0.8849 0.3417 0.053(8) Uiso 1 1 calc R
C13 C 0.5172(3) 0.8547(2) 0.48159(17) 0.0370(6) Uani 1 1 d .
H13 H 0.6270 0.8510 0.4950 0.054(8) Uiso 1 1 calc R
C14 C 0.4264(3) 0.84001(19) 0.55363(16) 0.0288(5) Uani 1 1 d .
H14 H 0.4745 0.8259 0.6162 0.036(7) Uiso 1 1 calc R
Cl1 Cl 0.42204(9) 0.45353(6) 0.38298(5) 0.0513(3) Uani 1 1 d .
Cl2 Cl 0.11960(10) 0.55275(9) 0.33372(7) 0.0784(4) Uani 1 1 d .
C1S C 0.2747(4) 0.5339(3) 0.4234(2) 0.0519(8) Uani 1 1 d .
H1S1 H 0.2374 0.4959 0.4778 0.125(17) Uiso 1 1 calc R
H1S2 H 0.3169 0.6076 0.4450 0.092(12) Uiso 1 1 calc R

loop_
_atom_site_aniso_label
_atom_site_aniso_U_11
_atom_site_aniso_U_22
_atom_site_aniso_U_33
_atom_site_aniso_U_23
_atom_site_aniso_U_13
_atom_site_aniso_U_12
N1 0.0288(11) 0.0114(9) 0.0171(10) 0.0028(7) -0.0017(8) 0.0007(7)
N3 0.0289(11) 0.0118(9) 0.0159(9) -0.0026(7) -0.0001(8) 0.0010(8)
O2 0.0451(11) 0.0243(8) 0.0146(8) 0.0012(6) -0.0022(7) -0.0018(7)
O4 0.0331(9) 0.0116(7) 0.0192(7) 0.0014(6) -0.0019(7) 0.0027(6)
O6 0.0453(11) 0.0118(7) 0.0207(8) -0.0011(6) 0.0010(7) 0.0017(6)
C2 0.0210(12) 0.0148(11) 0.0196(12) 0.0004(8) 0.0015(9) -0.0010(8)
C4 0.0144(11) 0.0161(11) 0.0176(10) 0.0000(8) 0.0015(8) 0.0004(8)
C5 0.0196(12) 0.0127(10) 0.0152(10) 0.0009(8) -0.0012(9) -0.0007(8)
C6 0.0199(12) 0.0152(11) 0.0171(11) 0.0012(8) 0.0021(9) -0.0015(8)
C7 0.0233(13) 0.0220(12) 0.0216(11) 0.0012(8) -0.0038(10) -0.0029(9)
C8 0.0216(14) 0.0558(17) 0.0364(14) 0.0092(12) 0.0002(11) -0.0074(12)
C9 0.0236(13) 0.0104(10) 0.0182(11) -0.0005(8) 0.0012(9) 0.0015(8)
C10 0.0268(15) 0.0415(14) 0.0198(12) 0.0006(10) -0.0007(10) 0.0069(11)
C11 0.0410(17) 0.0565(17) 0.0183(13) 0.0056(11) 0.0032(12) 0.0091(13)
C12 0.0394(17) 0.0445(15) 0.0250(13) -0.0006(10) 0.0169(12) 0.0026(12)
C13 0.0265(15) 0.0543(16) 0.0315(14) 0.0009(11) 0.0085(12) 0.0004(12)
C14 0.0249(14) 0.0407(14) 0.0197(12) 0.0028(10) -0.0009(10) 0.0001(10)
Cl1 0.0408(4) 0.0669(5) 0.0437(4) -0.0131(3) -0.0040(3) 0.0152(4)
Cl2 0.0410(5) 0.1127(8) 0.0763(6) -0.0332(5) -0.0121(4) 0.0282(5)
C1S 0.0475(19) 0.071(2) 0.0368(16) -0.0171(14) 0.0022(14) 0.0149(16)

loop_
_atom_type_symbol
_atom_type_description
_atom_type_scat_dispersion_real
_atom_type_scat_dispersion_imag
_atom_type_scat_source
C C 0.0033 0.0016 'International Tables Vol C Tables 4.2.6.8 and 6.1.1.4'
H H 0.0000 0.0000 'International Tables Vol C Tables 4.2.6.8 and 6.1.1.4'
N N 0.0061 0.0033 'International Tables Vol C Tables 4.2.6.8 and 6.1.1.4'
O O 0.0106 0.0060 'International Tables Vol C Tables 4.2.6.8 and 6.1.1.4'
Cl Cl 0.1484 0.1585 'International Tables Vol C Tables 4.2.6.8 and 6.1.1.4'

loop_
_geom_angle_atom_site_label_1
_geom_angle_atom_site_label_2
_geom_angle_atom_site_label_3
_geom_angle
C6 N1 C2 126.66(17)
C6 N1 H1 117.3(15)
C2 N1 H1 116.0(15)
C4 N3 C2 126.77(16)
C4 N3 H3 114.7(16)
C2 N3 H3 118.5(16)
O2 C2 N3 122.58(18)
O2 C2 N1 122.13(18)
N3 C2 N1 115.29(17)
O4 C4 N3 120.83(17)
O4 C4 C5 120.54(17)
N3 C4 C5 118.61(16)
C6 C5 C4 113.50(16)
C6 C5 C9 108.33(16)
C4 C5 C9 107.80(15)
C6 C5 C7 106.79(16)
C4 C5 C7 107.02(16)
C9 C5 C7 113.53(17)
O6 C6 N1 120.37(18)
O6 C6 C5 121.19(18)
N1 C6 C5 118.42(16)
C8 C7 C5 113.92(18)
C8 C7 H7A 108.8
C5 C7 H7A 108.8
C8 C7 H7B 108.8
C5 C7 H7B 108.8
H7A C7 H7B 107.7
C7 C8 H8A 109.5
C7 C8 H8B 109.5
H8A C8 H8B 109.5
C7 C8 H8C 109.5
H8A C8 H8C 109.5
H8B C8 H8C 109.5
C10 C9 C14 118.5(2)
C10 C9 C5 122.1(2)
C14 C9 C5 119.40(19)
C11 C10 C9 120.1(2)
C11 C10 H10 119.9
C9 C10 H10 119.9
C12 C11 C10 121.0(2)
C12 C11 H11 119.5
C10 C11 H11 119.5
C11 C12 C13 119.6(2)
C11 C12 H12 120.2
C13 C12 H12 120.2
C12 C13 C14 120.1(2)
C12 C13 H13 120.0
C14 C13 H13 120.0
C13 C14 C9 120.7(2)
C13 C14 H14 119.7
C9 C14 H14 119.7
Cl2 C1S Cl1 110.94(15)
Cl2 C1S H1S1 109.5
Cl1 C1S H1S1 109.5
Cl2 C1S H1S2 109.5
Cl1 C1S H1S2 109.5
H1S1 C1S H1S2 108.0

loop_
_geom_bond_atom_site_label_1
_geom_bond_atom_site_label_2
_geom_bond_distance
N1 C6 1.365(3)
N1 C2 1.385(3)
N1 H1 0.855(16)
N3 C4 1.360(3)
N3 C2 1.377(3)
N3 H3 0.854(16)
O2 C2 1.204(2)
O4 C4 1.228(2)
O6 C6 1.221(2)
C4 C5 1.525(3)
C5 C6 1.520(3)
C5 C9 1.533(3)
C5 C7 1.551(3)
C7 C8 1.519(3)
C7 H7A 0.9900
C7 H7B 0.9900
C8 H8A 0.9800
C8 H8B 0.9800
C8 H8C 0.9800
C9 C10 1.384(3)
C9 C14 1.387(3)
C10 C11 1.381(3)
C10 H10 0.9500
C11 C12 1.367(4)
C11 H11 0.9500
C12 C13 1.369(3)
C12 H12 0.9500
C13 C14 1.386(3)
C13 H13 0.9500
C14 H14 0.9500
Cl1 C1S 1.758(3)
Cl2 C1S 1.748(3)
C1S H1S1 0.9900
C1S H1S2 0.9900

loop_
_geom_hbond_atom_site_label_D
_geom_hbond_atom_site_label_H
_geom_hbond_atom_site_label_A
_geom_hbond_distance_DH
_geom_hbond_distance_HA
_geom_hbond_distance_DA
_geom_hbond_angle_DHA
_geom_hbond_site_symmetry_A
N1 H1 O4 0.855(16) 1.973(16) 2.827(2) 176(2) 2_546
N3 H3 O6 0.854(16) 1.977(17) 2.829(2) 175(2) 2_556
